data_1502564
loop_
_publ_author_name
'Huang, Yinhua'
'Chew, Renta Jonathan'
'Li, Yongxin'
'Pullarkat, Sumod A.'
'Leung, Pak-Hing'

_publ_section_title
;
 Direct synthesis of chiral tertiary diphosphines via Pd(II)-catalyzed
 asymmetric hydrophosphination of dienones.
;
_journal_issue 21
_journal_name_full 'Organic letters'
_journal_page_first 5862
_journal_page_last 5865
_journal_paper_doi 10.1021/ol202480r
_journal_volume 13
_journal_year 2011
_chemical_absolute_configuration ad
_chemical_formula_sum 'C108 H104 Cl2 N2 O2 P2 Pd2'
_chemical_formula_weight 1807.57
_chemical_name_systematic
; 
 ? 
;
_space_group_IT_number 97
_symmetry_cell_setting tetragonal
_symmetry_space_group_name_Hall 'I 4 2'
_symmetry_space_group_name_H-M 'I 4 2 2'
_atom_sites_solution_hydrogens geom
_atom_sites_solution_primary direct
_atom_sites_solution_secondary difmap
_audit_creation_method SHELXL-97
_cell_angle_alpha 90.00
_cell_angle_beta 90.00
_cell_angle_gamma 90.00
_cell_formula_units_Z 24
_cell_length_a 39.8657(12)
_cell_length_b 39.8657(12)
_cell_length_c 38.2114(13)
_cell_measurement_reflns_used 9823
_cell_measurement_temperature 103(2)
_cell_measurement_theta_max 18.75
_cell_measurement_theta_min 2.52
_cell_volume 60728(3)
_computing_cell_refinement 'Bruker SAINT'
_computing_data_collection 'Bruker APEX2'
_computing_data_reduction 'Bruker SAINT'
_computing_molecular_graphics 'Bruker SHELXTL'
_computing_publication_material 'Bruker SHELXTL'
_computing_structure_refinement 'SHELXL-97 (Sheldrick, 2008)'
_computing_structure_solution 'SHELXS-97 (Sheldrick, 2008)'
_diffrn_ambient_temperature 103(2)
_diffrn_measured_fraction_theta_full 0.999
_diffrn_measured_fraction_theta_max 0.999
_diffrn_measurement_device_type 'Bruker APEX-II CCD'
_diffrn_measurement_method '\f and \w scans'
_diffrn_radiation_monochromator graphite
_diffrn_radiation_source 'fine-focus sealed tube'
_diffrn_radiation_type MoK\a
_diffrn_radiation_wavelength 0.71073
_diffrn_reflns_av_R_equivalents 0.1200
_diffrn_reflns_av_sigmaI/netI 0.0844
_diffrn_reflns_limit_h_max 47
_diffrn_reflns_limit_h_min -44
_diffrn_reflns_limit_k_max 47
_diffrn_reflns_limit_k_min -45
_diffrn_reflns_limit_l_max 42
_diffrn_reflns_limit_l_min -45
_diffrn_reflns_number 246984
_diffrn_reflns_theta_full 25.03
_diffrn_reflns_theta_max 25.03
_diffrn_reflns_theta_min 1.44
_exptl_absorpt_coefficient_mu 0.486
_exptl_absorpt_correction_T_max 0.8444
_exptl_absorpt_correction_T_min 0.8292
_exptl_absorpt_correction_type multi-scan
_exptl_absorpt_process_details sadabs
_exptl_crystal_colour yellow
_exptl_crystal_density_diffrn 1.186
_exptl_crystal_density_method 'not measured'
_exptl_crystal_description block
_exptl_crystal_F_000 22512
_exptl_crystal_size_max 0.40
_exptl_crystal_size_mid 0.40
_exptl_crystal_size_min 0.36
_refine_diff_density_max 1.670
_refine_diff_density_min -0.868
_refine_diff_density_rms 0.136
_refine_ls_abs_structure_details 'Flack H D (1983), Acta Cryst. A39, 876-881'
_refine_ls_abs_structure_Flack 0.01(2)
_refine_ls_extinction_method none
_refine_ls_goodness_of_fit_ref 1.027
_refine_ls_hydrogen_treatment constr
_refine_ls_matrix_type full
_refine_ls_number_parameters 1371
_refine_ls_number_reflns 26847
_refine_ls_number_restraints 463
_refine_ls_restrained_S_all 1.023
_refine_ls_R_factor_all 0.0891
_refine_ls_R_factor_gt 0.0665
_refine_ls_shift/su_max 0.002
_refine_ls_shift/su_mean 0.000
_refine_ls_structure_factor_coef Fsqd
_refine_ls_weighting_details 'calc w=1/[\s^2^(Fo^2^)+(0.1037P)^2^+0.0000P] where P=(Fo^2^+2Fc^2^)/3'
_refine_ls_weighting_scheme calc
_refine_ls_wR_factor_gt 0.1648
_refine_ls_wR_factor_ref 0.1752
_reflns_number_gt 19798
_reflns_number_total 26847
_reflns_threshold_expression >2sigma(I)
_cod_data_source_file ol202480r_si_003.cif
_cod_data_source_block leung613p
_cod_depositor_comments
;
The following automatic conversions were performed:

'_symmetry_cell_setting' value 'Tetragonal' changed to 'tetragonal'
according to /home/saulius/struct/CIF-dictionaries/cif_core.dic
dictionary named 'cif_core.dic' version 2.4.1 from 2010-06-29.

Automatic conversion script
Id: cif_fix_values 1715 2011-07-08 13:25:40Z adriana 
;
_cod_original_sg_symbol_H-M I422
_cod_database_code 1502564

loop_
_symmetry_equiv_pos_as_xyz
'x, y, z'
'-x, -y, z'
'-y, x, z'
'y, -x, z'
'-x, y, -z'
'x, -y, -z'
'y, x, -z'
'-y, -x, -z'
'x+1/2, y+1/2, z+1/2'
'-x+1/2, -y+1/2, z+1/2'
'-y+1/2, x+1/2, z+1/2'
'y+1/2, -x+1/2, z+1/2'
'-x+1/2, y+1/2, -z+1/2'
'x+1/2, -y+1/2, -z+1/2'
'y+1/2, x+1/2, -z+1/2'
'-y+1/2, -x+1/2, -z+1/2'

loop_
_atom_site_label
_atom_site_type_symbol
_atom_site_fract_x
_atom_site_fract_y
_atom_site_fract_z
_atom_site_U_iso_or_equiv
_atom_site_adp_type
_atom_site_occupancy
_atom_site_symmetry_multiplicity
_atom_site_calc_flag
_atom_site_refinement_flags
_atom_site_disorder_assembly
_atom_site_disorder_group
Pd1 Pd 0.853032(12) 0.012991(13) 0.145757(16) 0.03527(14) Uani 1 1 d . A 4
Pd2 Pd 0.673379(14) 0.098930(15) 0.016406(14) 0.04059(15) Uani 1 1 d . B 4
Pd3 Pd 0.518189(13) 0.100754(13) 0.854757(14) 0.03635(14) Uani 1 1 d . C 4
C1 C 0.83051(16) -0.02041(16) 0.17838(18) 0.0326(16) Uani 1 1 d . A 4
C2 C 0.82321(16) -0.01614(18) 0.21412(19) 0.0377(17) Uani 1 1 d . A 4
H2 H 0.8280 0.0046 0.2252 0.045 Uiso 1 1 calc R A 4
C3 C 0.80918(17) -0.04202(16) 0.23303(19) 0.0379(18) Uani 1 1 d . A 4
H3 H 0.8042 -0.0387 0.2571 0.046 Uiso 1 1 calc R A 4
C4 C 0.80201(19) -0.07328(18) 0.2175(2) 0.047(2) Uani 1 1 d . A 4
C5 C 0.7876(2) -0.1002(2) 0.2368(2) 0.056(2) Uani 1 1 d . A 4
H5 H 0.7805 -0.0967 0.2603 0.067 Uiso 1 1 calc R A 4
C6 C 0.7838(2) -0.1321(2) 0.2212(3) 0.062(3) Uani 1 1 d . A 4
H6 H 0.7746 -0.1502 0.2343 0.074 Uiso 1 1 calc R A 4
C7 C 0.7937(2) -0.1372(2) 0.1860(3) 0.058(2) Uani 1 1 d . A 4
H7 H 0.7908 -0.1584 0.1751 0.070 Uiso 1 1 calc R A 4
C8 C 0.80729(18) -0.11151(19) 0.1684(2) 0.047(2) Uani 1 1 d . A 4
H8 H 0.8141 -0.1155 0.1450 0.057 Uiso 1 1 calc R A 4
C9 C 0.81235(16) -0.07827(17) 0.1825(2) 0.0382(18) Uani 1 1 d . A 4
C10 C 0.82607(16) -0.05214(16) 0.1632(2) 0.0359(17) Uani 1 1 d . A 4
C11 C 0.83771(17) -0.05596(17) 0.12647(19) 0.0358(17) Uani 1 1 d . A 4
H11 H 0.8451 -0.0797 0.1228 0.043 Uiso 1 1 calc R A 4
C12 C 0.8105(2) -0.0479(2) 0.1002(2) 0.051(2) Uani 1 1 d . A 4
H12A H 0.7905 -0.0613 0.1054 0.076 Uiso 1 1 calc R A 4
H12B H 0.8184 -0.0532 0.0766 0.076 Uiso 1 1 calc R A 4
H12C H 0.8048 -0.0240 0.1016 0.076 Uiso 1 1 calc R A 4
C13 C 0.8781(2) -0.0310(2) 0.0843(2) 0.059(2) Uani 1 1 d . A 4
H13A H 0.8933 -0.0119 0.0813 0.088 Uiso 1 1 calc R A 4
H13B H 0.8584 -0.0281 0.0693 0.088 Uiso 1 1 calc R A 4
H13C H 0.8898 -0.0517 0.0776 0.088 Uiso 1 1 calc R A 4
C14 C 0.89658(18) -0.04680(19) 0.1422(2) 0.055(2) Uani 1 1 d U A 4
H14A H 0.9038 -0.0683 0.1322 0.083 Uiso 1 1 calc R A 4
H14B H 0.8897 -0.0502 0.1665 0.083 Uiso 1 1 calc R A 4
H14C H 0.9152 -0.0308 0.1413 0.083 Uiso 1 1 calc R A 4
C15 C 0.79746(17) 0.05699(15) 0.20153(19) 0.0338(17) Uani 1 1 d . A 4
C16 C 0.76925(15) 0.04144(15) 0.18846(18) 0.0272(15) Uani 1 1 d . A 4
H16 H 0.7685 0.0354 0.1644 0.033 Uiso 1 1 calc R A 4
C17 C 0.74241(19) 0.03449(17) 0.2093(2) 0.0404(18) Uani 1 1 d . A 4
H17 H 0.7229 0.0244 0.1997 0.048 Uiso 1 1 calc R A 4
C18 C 0.7439(2) 0.04248(19) 0.2456(2) 0.049(2) Uani 1 1 d . A 4
H18 H 0.7255 0.0375 0.2606 0.059 Uiso 1 1 calc R A 4
C19 C 0.77223(19) 0.0575(2) 0.2587(2) 0.053(2) Uani 1 1 d . A 4
H19 H 0.7735 0.0630 0.2828 0.063 Uiso 1 1 calc R A 4
C20 C 0.79929(17) 0.06460(17) 0.23650(18) 0.0379(18) Uani 1 1 d . A 4
H20 H 0.8190 0.0747 0.2457 0.045 Uiso 1 1 calc R A 4
C21 C 0.86685(18) 0.07954(17) 0.1982(2) 0.0369(17) Uani 1 1 d . A 4
C22 C 0.8953(2) 0.0619(2) 0.2061(2) 0.056(2) Uani 1 1 d . A 4
H22 H 0.8980 0.0401 0.1965 0.067 Uiso 1 1 calc R A 4
C23 C 0.9200(2) 0.0742(3) 0.2272(3) 0.072(3) Uani 1 1 d . A 4
H23 H 0.9393 0.0612 0.2322 0.087 Uiso 1 1 calc R A 4
C24 C 0.9164(3) 0.1064(3) 0.2412(3) 0.079(3) Uani 1 1 d . A 4
H24 H 0.9338 0.1157 0.2553 0.095 Uiso 1 1 calc R A 4
C25 C 0.8874(2) 0.1249(2) 0.2346(2) 0.063(3) Uani 1 1 d . A 4
H25 H 0.8844 0.1465 0.2446 0.075 Uiso 1 1 calc R A 4
C26 C 0.8628(2) 0.1110(2) 0.2129(2) 0.058(2) Uani 1 1 d . A 4
H26 H 0.8430 0.1234 0.2081 0.069 Uiso 1 1 calc R A 4
C27 C 0.81812(15) 0.09607(16) 0.14367(19) 0.0332(15) Uani 1 1 d . A 4
H27 H 0.8091 0.1137 0.1597 0.040 Uiso 1 1 calc R A 4
C28 C 0.84691(17) 0.11255(16) 0.12149(19) 0.0336(16) Uani 1 1 d . A 4
H28A H 0.8676 0.1140 0.1358 0.040 Uiso 1 1 calc R A 4
H28B H 0.8517 0.0984 0.1008 0.040 Uiso 1 1 calc R A 4
C29 C 0.83661(18) 0.14759(17) 0.10954(17) 0.0330(16) Uani 1 1 d . A 4
C30 C 0.85638(16) 0.16166(16) 0.07843(16) 0.0275(15) Uani 1 1 d . A 4
C31 C 0.87571(16) 0.14208(18) 0.05727(18) 0.0336(16) Uani 1 1 d . A 4
H31 H 0.8781 0.1189 0.0623 0.040 Uiso 1 1 calc R A 4
C32 C 0.89185(18) 0.15545(19) 0.02872(19) 0.0405(18) Uani 1 1 d . A 4
H32 H 0.9050 0.1417 0.0138 0.049 Uiso 1 1 calc R A 4
C33 C 0.88841(19) 0.1900(2) 0.0222(2) 0.047(2) Uani 1 1 d . A 4
H33 H 0.8993 0.1997 0.0026 0.056 Uiso 1 1 calc R A 4
C34 C 0.86906(17) 0.21018(19) 0.04445(18) 0.0367(17) Uani 1 1 d . A 4
H34 H 0.8671 0.2335 0.0400 0.044 Uiso 1 1 calc R A 4
C35 C 0.85311(17) 0.19645(17) 0.07237(19) 0.0351(16) Uani 1 1 d . A 4
H35 H 0.8400 0.2100 0.0876 0.042 Uiso 1 1 calc R A 4
C36 C 0.78983(16) 0.08541(16) 0.11954(17) 0.0284(15) Uani 1 1 d . A 4
C37 C 0.79360(17) 0.06007(17) 0.09543(18) 0.0334(16) Uani 1 1 d . A 4
H37 H 0.8144 0.0487 0.0931 0.040 Uiso 1 1 calc R A 4
C38 C 0.76585(18) 0.05114(17) 0.07402(18) 0.0363(17) Uani 1 1 d . A 4
H38 H 0.7686 0.0343 0.0566 0.044 Uiso 1 1 calc R A 4
C39 C 0.73623(18) 0.06579(17) 0.07780(17) 0.0328(16) Uani 1 1 d . A 4
H39 H 0.7177 0.0584 0.0642 0.039 Uiso 1 1 calc R A 4
C40 C 0.73207(16) 0.09220(17) 0.10190(17) 0.0314(16) Uani 1 1 d . A 4
C41 C 0.75861(15) 0.10130(15) 0.12286(16) 0.0260(14) Uani 1 1 d . A 4
H41 H 0.7558 0.1185 0.1398 0.031 Uiso 1 1 calc R A 4
C42 C 0.69822(16) 0.11046(17) 0.10636(16) 0.0299(15) Uani 1 1 d . A 4
H42 H 0.7022 0.1291 0.1234 0.036 Uiso 1 1 calc R A 4
C43 C 0.67042(17) 0.08837(17) 0.12221(16) 0.0327(16) Uani 1 1 d . A 4
H43A H 0.6483 0.0987 0.1175 0.039 Uiso 1 1 calc R A 4
H43B H 0.6708 0.0660 0.1109 0.039 Uiso 1 1 calc R A 4
C44 C 0.67514(17) 0.08418(16) 0.16184(17) 0.0307(16) Uani 1 1 d . A 4
C45 C 0.65414(17) 0.05846(17) 0.17990(16) 0.0323(16) Uani 1 1 d . A 4
C46 C 0.63215(15) 0.03840(16) 0.16188(16) 0.0258(14) Uani 1 1 d . A 4
H46 H 0.6305 0.0404 0.1372 0.031 Uiso 1 1 calc R A 4
C47 C 0.61242(15) 0.01536(17) 0.17907(18) 0.0318(16) Uani 1 1 d . A 4
H47 H 0.5971 0.0017 0.1664 0.038 Uiso 1 1 calc R A 4
C48 C 0.61525(17) 0.01237(18) 0.21585(18) 0.0354(17) Uani 1 1 d . A 4
H48 H 0.6020 -0.0036 0.2281 0.042 Uiso 1 1 calc R A 4
C49 C 0.63731(16) 0.03278(17) 0.23380(16) 0.0291(15) Uani 1 1 d . A 4
H49 H 0.6391 0.0310 0.2585 0.035 Uiso 1 1 calc R A 4
C50 C 0.65641(17) 0.05536(17) 0.21608(18) 0.0330(16) Uani 1 1 d . A 4
H50 H 0.6716 0.0693 0.2286 0.040 Uiso 1 1 calc R A 4
C51 C 0.71925(16) 0.16170(15) 0.05925(15) 0.0253(14) Uani 1 1 d . B 4
C52 C 0.71614(19) 0.1948(2) 0.0692(2) 0.0461(19) Uani 1 1 d . B 4
H52 H 0.6963 0.2023 0.0806 0.055 Uiso 1 1 calc R B 4
C53 C 0.7422(2) 0.2173(2) 0.0623(2) 0.052(2) Uani 1 1 d . B 4
H53 H 0.7395 0.2403 0.0681 0.063 Uiso 1 1 calc R B 4
C54 C 0.77063(18) 0.20704(18) 0.0481(2) 0.0408(18) Uani 1 1 d . B 4
H54 H 0.7882 0.2228 0.0444 0.049 Uiso 1 1 calc R B 4
C55 C 0.77541(19) 0.17446(18) 0.03839(16) 0.0371(17) Uani 1 1 d . B 4
H55 H 0.7958 0.1673 0.0279 0.044 Uiso 1 1 calc R B 4
C56 C 0.74884(15) 0.15164(16) 0.04451(16) 0.0255(14) Uani 1 1 d . B 4
H56 H 0.7516 0.1288 0.0382 0.031 Uiso 1 1 calc R B 4
C57 C 0.6465(3) 0.1522(4) 0.0754(4) 0.036(3) Uani 0.66(2) 1 d PGDU B 1
C58 C 0.6213(3) 0.1514(4) 0.0503(3) 0.052(4) Uani 0.66(2) 1 d PGU B 1
H58 H 0.6244 0.1393 0.0292 0.062 Uiso 0.66(2) 1 calc PR B 1
C59 C 0.5914(3) 0.1686(4) 0.0561(3) 0.060(4) Uani 0.66(2) 1 d PGU B 1
H59 H 0.5742 0.1681 0.0390 0.072 Uiso 0.66(2) 1 calc PR B 1
C60 C 0.5868(2) 0.1864(4) 0.0870(3) 0.053(4) Uani 0.66(2) 1 d PGU B 1
H60 H 0.5664 0.1981 0.0910 0.064 Uiso 0.66(2) 1 calc PR B 1
C61 C 0.6121(3) 0.1871(3) 0.1121(3) 0.043(3) Uani 0.66(2) 1 d PGU B 1
H61 H 0.6089 0.1993 0.1332 0.052 Uiso 0.66(2) 1 calc PR B 1
C62 C 0.6419(2) 0.1700(4) 0.1063(4) 0.045(3) Uani 0.66(2) 1 d PGU B 1
H62 H 0.6592 0.1705 0.1234 0.054 Uiso 0.66(2) 1 calc PR B 1
C57A C 0.6492(6) 0.1593(7) 0.0736(9) 0.041(5) Uani 0.34(2) 1 d PGDU B 2
C58A C 0.6240(6) 0.1643(6) 0.0490(7) 0.048(5) Uani 0.34(2) 1 d PGU B 2
H58A H 0.6247 0.1529 0.0272 0.057 Uiso 0.34(2) 1 calc PR B 2
C59A C 0.5977(5) 0.1861(7) 0.0563(6) 0.058(5) Uani 0.34(2) 1 d PGU B 2
H59A H 0.5804 0.1895 0.0395 0.070 Uiso 0.34(2) 1 calc PR B 2
C60A C 0.5966(6) 0.2029(7) 0.0882(6) 0.056(5) Uani 0.34(2) 1 d PGU B 2
H60A H 0.5786 0.2177 0.0932 0.067 Uiso 0.34(2) 1 calc PR B 2
C61A C 0.6218(7) 0.1979(7) 0.1128(6) 0.055(5) Uani 0.34(2) 1 d PGU B 2
H61A H 0.6210 0.2093 0.1346 0.066 Uiso 0.34(2) 1 calc PR B 2
C62A C 0.6481(5) 0.1761(8) 0.1055(8) 0.049(5) Uani 0.34(2) 1 d PGU B 2
H62A H 0.6654 0.1727 0.1223 0.059 Uiso 0.34(2) 1 calc PR B 2
C63 C 0.68988(17) 0.13320(16) -0.01876(17) 0.0320(15) Uani 1 1 d . . .
C64 C 0.69222(16) 0.16865(17) -0.01481(18) 0.0341(16) Uani 1 1 d . B .
H64 H 0.6861 0.1787 0.0068 0.041 Uiso 1 1 calc R . .
C65 C 0.70339(17) 0.18884(17) -0.04216(17) 0.0335(17) Uani 1 1 d . . .
H65 H 0.7051 0.2124 -0.0389 0.040 Uiso 1 1 calc R B .
C66 C 0.71209(17) 0.1747(2) -0.07440(17) 0.0387(18) Uani 1 1 d . B .
C67 C 0.72211(18) 0.19486(19) -0.1029(2) 0.045(2) Uani 1 1 d . . .
H67 H 0.7254 0.2183 -0.0996 0.054 Uiso 1 1 calc R B .
C68 C 0.7271(2) 0.1809(2) -0.1351(2) 0.055(2) Uani 1 1 d . B .
H68 H 0.7333 0.1948 -0.1542 0.066 Uiso 1 1 calc R . .
C69 C 0.7233(2) 0.1465(2) -0.1401(2) 0.055(2) Uani 1 1 d . . .
H69 H 0.7269 0.1372 -0.1627 0.067 Uiso 1 1 calc R B .
C70 C 0.7146(2) 0.1262(2) -0.11380(19) 0.049(2) Uani 1 1 d . B .
H70 H 0.7126 0.1028 -0.1179 0.059 Uiso 1 1 calc R . .
C71 C 0.70814(17) 0.13907(18) -0.07948(17) 0.0348(17) Uani 1 1 d . . .
C72 C 0.69720(16) 0.11982(16) -0.05071(17) 0.0300(15) Uani 1 1 d . B .
C73 C 0.69254(19) 0.08208(18) -0.05461(18) 0.0406(18) Uani 1 1 d . . .
H73 H 0.6867 0.0767 -0.0794 0.049 Uiso 1 1 calc R B .
C74 C 0.7252(2) 0.0637(2) -0.0445(2) 0.058(2) Uani 1 1 d . B .
H74A H 0.7440 0.0729 -0.0579 0.087 Uiso 1 1 calc R . .
H74B H 0.7229 0.0397 -0.0496 0.087 Uiso 1 1 calc R . .
H74C H 0.7295 0.0667 -0.0194 0.087 Uiso 1 1 calc R . .
C75 C 0.6601(2) 0.03483(19) -0.0287(2) 0.059(2) Uani 1 1 d . . .
H75A H 0.6417 0.0294 -0.0127 0.089 Uiso 1 1 calc R B .
H75B H 0.6811 0.0251 -0.0198 0.089 Uiso 1 1 calc R . .
H75C H 0.6553 0.0256 -0.0519 0.089 Uiso 1 1 calc R . .
C76 C 0.6316(2) 0.0854(2) -0.0458(2) 0.051(2) Uani 1 1 d . . .
H76A H 0.6253 0.0719 -0.0662 0.076 Uiso 1 1 calc R B .
H76B H 0.6344 0.1088 -0.0528 0.076 Uiso 1 1 calc R . .
H76C H 0.6141 0.0838 -0.0279 0.076 Uiso 1 1 calc R . .
C77 C 0.48444(17) 0.13512(16) 0.83889(16) 0.0306(15) Uani 1 1 d . . .
C78 C 0.48643(17) 0.17070(16) 0.84009(17) 0.0325(16) Uani 1 1 d . C .
H78 H 0.5060 0.1809 0.8495 0.039 Uiso 1 1 calc R . .
C79 C 0.46121(16) 0.19044(15) 0.82823(17) 0.0305(16) Uani 1 1 d . . .
H79 H 0.4638 0.2141 0.8286 0.037 Uiso 1 1 calc R C .
C80 C 0.43159(17) 0.17674(19) 0.81549(16) 0.0348(17) Uani 1 1 d . C .
C81 C 0.40494(19) 0.1965(2) 0.80146(18) 0.0425(19) Uani 1 1 d . . .
H81 H 0.4081 0.2200 0.7996 0.051 Uiso 1 1 calc R C .
C82 C 0.3752(2) 0.1833(2) 0.7905(2) 0.050(2) Uani 1 1 d . C .
H82 H 0.3579 0.1973 0.7817 0.060 Uiso 1 1 calc R . .
C83 C 0.37085(19) 0.1478(2) 0.79260(19) 0.053(2) Uani 1 1 d . . .
H83 H 0.3502 0.1380 0.7856 0.064 Uiso 1 1 calc R C .
C84 C 0.39600(17) 0.1280(2) 0.80446(17) 0.0412(19) Uani 1 1 d . C .
H84 H 0.3928 0.1043 0.8046 0.049 Uiso 1 1 calc R . .
C85 C 0.42694(16) 0.14117(19) 0.81661(16) 0.0337(17) Uani 1 1 d . . .
C86 C 0.45420(16) 0.12121(16) 0.82913(15) 0.0269(15) Uani 1 1 d . C .
C87 C 0.45106(17) 0.08304(17) 0.83169(18) 0.0368(17) Uani 1 1 d . . .
H87 H 0.4272 0.0771 0.8369 0.044 Uiso 1 1 calc R C .
C88 C 0.46145(19) 0.06605(17) 0.79837(19) 0.0404(18) Uani 1 1 d . C .
H88A H 0.4483 0.0751 0.7788 0.061 Uiso 1 1 calc R . .
H88B H 0.4575 0.0419 0.8004 0.061 Uiso 1 1 calc R . .
H88C H 0.4854 0.0701 0.7942 0.061 Uiso 1 1 calc R . .
C89 C 0.4763(2) 0.03627(19) 0.8649(2) 0.062(3) Uani 1 1 d . . .
H89A H 0.4886 0.0302 0.8863 0.093 Uiso 1 1 calc R C .
H89B H 0.4887 0.0283 0.8444 0.093 Uiso 1 1 calc R . .
H89C H 0.4540 0.0258 0.8654 0.093 Uiso 1 1 calc R . .
C90 C 0.4561(2) 0.0849(2) 0.89624(17) 0.050(2) Uani 1 1 d . . .
H90A H 0.4341 0.0739 0.8984 0.076 Uiso 1 1 calc R C .
H90B H 0.4531 0.1092 0.8958 0.076 Uiso 1 1 calc R . .
H90C H 0.4702 0.0787 0.9162 0.076 Uiso 1 1 calc R . .
C91 C 0.55775(15) 0.16650(17) 0.81022(18) 0.0307(15) Uani 1 1 d . C .
C92 C 0.56585(17) 0.19936(16) 0.8194(2) 0.0379(18) Uani 1 1 d . . .
H92 H 0.5763 0.2040 0.8412 0.046 Uiso 1 1 calc R . .
C93 C 0.55850(19) 0.22486(18) 0.7966(2) 0.0427(19) Uani 1 1 d . . .
H93 H 0.5637 0.2473 0.8030 0.051 Uiso 1 1 calc R . .
C94 C 0.54352(18) 0.21868(19) 0.7642(2) 0.045(2) Uani 1 1 d . . .
H94 H 0.5389 0.2367 0.7487 0.054 Uiso 1 1 calc R . .
C95 C 0.53547(16) 0.18619(17) 0.7548(2) 0.0371(17) Uani 1 1 d . . .
H95 H 0.5255 0.1815 0.7328 0.045 Uiso 1 1 calc R . .
C96 C 0.54222(15) 0.16080(17) 0.77814(17) 0.0291(15) Uani 1 1 d . . .
H96 H 0.5361 0.1385 0.7721 0.035 Uiso 1 1 calc R . .
C97 C 0.58431(19) 0.14866(19) 0.87803(19) 0.0435(19) Uani 1 1 d . C .
C98 C 0.5669(2) 0.1483(2) 0.9099(2) 0.055(2) Uani 1 1 d . . .
H98 H 0.5458 0.1373 0.9114 0.066 Uiso 1 1 calc R . .
C99 C 0.5799(3) 0.1634(3) 0.9389(3) 0.088(4) Uani 1 1 d . . .
H99 H 0.5675 0.1640 0.9602 0.106 Uiso 1 1 calc R . .
C100 C 0.6124(3) 0.1785(3) 0.9368(3) 0.090(4) Uani 1 1 d . . .
H100 H 0.6224 0.1879 0.9571 0.108 Uiso 1 1 calc R . .
C101 C 0.6290(2) 0.1795(3) 0.9060(3) 0.072(3) Uani 1 1 d . . .
H101 H 0.6499 0.1909 0.9049 0.087 Uiso 1 1 calc R . .
C102 C 0.61614(18) 0.1641(2) 0.8754(3) 0.058(2) Uani 1 1 d . . .
H102 H 0.6284 0.1641 0.8541 0.069 Uiso 1 1 calc R . .
C103 C 0.59915(18) 0.10914(17) 0.81573(16) 0.0340(16) Uani 1 1 d . C .
H103 H 0.6148 0.1276 0.8089 0.041 Uiso 1 1 calc R . .
C104 C 0.62017(16) 0.08527(17) 0.83739(17) 0.0318(16) Uani 1 1 d . . .
H10A H 0.6198 0.0926 0.8621 0.038 Uiso 1 1 calc R . .
H10B H 0.6102 0.0625 0.8362 0.038 Uiso 1 1 calc R . .
C105 C 0.65592(18) 0.08377(17) 0.82494(18) 0.0346(16) Uani 1 1 d . . .
C106 C 0.67891(16) 0.05788(16) 0.83965(17) 0.0286(15) Uani 1 1 d . . .
C107 C 0.66800(18) 0.03504(16) 0.86536(16) 0.0335(17) Uani 1 1 d . . .
H107 H 0.6452 0.0349 0.8727 0.040 Uiso 1 1 calc R . .
C108 C 0.69078(19) 0.01286(18) 0.87974(19) 0.0414(18) Uani 1 1 d . . .
H108 H 0.6836 -0.0025 0.8972 0.050 Uiso 1 1 calc R . .
C109 C 0.72381(17) 0.01276(18) 0.86896(18) 0.0363(17) Uani 1 1 d . . .
H109 H 0.7391 -0.0027 0.8792 0.044 Uiso 1 1 calc R . .
C110 C 0.73528(17) 0.03512(18) 0.84317(19) 0.0392(18) Uani 1 1 d . . .
H110 H 0.7580 0.0349 0.8358 0.047 Uiso 1 1 calc R . .
C111 C 0.71287(17) 0.05704(17) 0.82901(18) 0.0339(16) Uani 1 1 d . . .
H111 H 0.7203 0.0722 0.8115 0.041 Uiso 1 1 calc R . .
C112 C 0.58807(18) 0.09320(16) 0.78114(18) 0.0352(17) Uani 1 1 d . . .
C113 C 0.60184(19) 0.10184(19) 0.7500 0.034(2) Uani 1 2 d S . .
H113 H 0.6187 0.1187 0.7500 0.040 Uiso 1 2 calc SR . .
C114 C 0.56317(17) 0.06760(16) 0.78107(19) 0.0344(17) Uani 1 1 d . . .
H114 H 0.5533 0.0603 0.8024 0.041 Uiso 1 1 calc R . .
C115 C 0.55357(17) 0.05357(17) 0.7500 0.026(2) Uani 1 2 d S . .
H115 H 0.5367 0.0367 0.7500 0.031 Uiso 1 2 calc SR . .
Cl1 Cl 0.88972(4) 0.04474(4) 0.10834(5) 0.0413(4) Uani 1 1 d . . .
Cl2 Cl 0.64590(7) 0.05578(6) 0.04988(5) 0.0745(8) Uani 1 1 d . . .
Cl3 Cl 0.55308(6) 0.05800(5) 0.88014(6) 0.0577(6) Uani 1 1 d . . .
N1 N 0.86743(15) -0.03323(14) 0.12141(16) 0.0393(15) Uani 1 1 d . . .
N2 N 0.66382(15) 0.07259(14) -0.03126(14) 0.0374(15) Uani 1 1 d . B .
N3 N 0.47261(15) 0.07368(14) 0.86303(14) 0.0387(15) Uani 1 1 d . C .
O1 O 0.81523(12) 0.16388(12) 0.12443(13) 0.0384(12) Uani 1 1 d . . .
O2 O 0.69521(12) 0.10119(12) 0.17841(11) 0.0375(11) Uani 1 1 d . . .
O3 O 0.66659(12) 0.10316(14) 0.80303(14) 0.0495(13) Uani 1 1 d . . .
P1 P 0.83381(4) 0.06052(4) 0.17185(5) 0.0305(4) Uani 1 1 d . . .
P2 P 0.68514(4) 0.13065(5) 0.06408(4) 0.0310(4) Uani 1 1 d D . .
P3 P 0.56417(4) 0.13057(4) 0.83942(5) 0.0310(4) Uani 1 1 d . . .
C116 C 0.8263(2) 1.0045(6) 0.9999(10) 0.066(5) Uani 0.50 1 d PGU D -1
H116 H 0.8027 1.0077 1.0007 0.079 Uiso 0.50 1 calc PR D -1
C117 C 0.8476(4) 1.0285(5) 1.0141(8) 0.081(7) Uani 0.50 1 d PGU D -1
H117 H 0.8385 1.0481 1.0247 0.097 Uiso 0.50 1 calc PR D -1
C118 C 0.8821(4) 1.0239(6) 1.0129(8) 0.074(7) Uani 0.50 1 d PGU D -1
H118 H 0.8966 1.0403 1.0227 0.089 Uiso 0.50 1 calc PR D -1
C119 C 0.8954(2) 0.9953(7) 0.9975(9) 0.074(6) Uani 0.50 1 d PGU D -1
H119 H 0.9190 0.9921 0.9967 0.088 Uiso 0.50 1 calc PR D -1
C120 C 0.8741(4) 0.9713(5) 0.9832(7) 0.055(5) Uani 0.50 1 d PGU D -1
H120 H 0.8832 0.9517 0.9727 0.066 Uiso 0.50 1 calc PR D -1
C121 C 0.8396(3) 0.9759(5) 0.9844(7) 0.058(5) Uani 0.50 1 d PGU D -1
H121 H 0.8251 0.9595 0.9747 0.070 Uiso 0.50 1 calc PR D -1
C122 C 0.5501(5) 0.0395(4) -0.0207(5) 0.110(7) Uani 0.50 1 d PGU E -2
H122 H 0.5488 0.0591 -0.0348 0.132 Uiso 0.50 1 calc PR E -2
C123 C 0.5638(4) 0.0414(4) 0.0127(5) 0.103(6) Uani 0.50 1 d PGU E -2
H123 H 0.5717 0.0623 0.0214 0.123 Uiso 0.50 1 calc PR E -2
C124 C 0.5658(4) 0.0128(5) 0.0334(4) 0.100(6) Uani 0.50 1 d PGU E -2
H124 H 0.5751 0.0140 0.0562 0.120 Uiso 0.50 1 calc PR E -2
C125 C 0.5541(5) -0.0177(4) 0.0206(5) 0.107(7) Uani 0.50 1 d PGU E -2
H125 H 0.5555 -0.0373 0.0347 0.128 Uiso 0.50 1 calc PR E -2
C126 C 0.5405(4) -0.0196(4) -0.0128(5) 0.121(7) Uani 0.50 1 d PGU E -2
H126 H 0.5325 -0.0404 -0.0216 0.145 Uiso 0.50 1 calc PR E -2
C127 C 0.5385(4) 0.0091(5) -0.0335(4) 0.119(7) Uani 0.50 1 d PGU E -2
H127 H 0.5292 0.0078 -0.0563 0.142 Uiso 0.50 1 calc PR E -2
C128 C 0.4917(7) 0.1654(5) 0.9743(5) 0.131(8) Uani 0.50 1 d PGU F -3
H128 H 0.4932 0.1832 0.9579 0.157 Uiso 0.50 1 calc PR F -3
C129 C 0.4753(6) 0.1358(6) 0.9654(5) 0.164(9) Uani 0.50 1 d PGU F -3
H129 H 0.4656 0.1334 0.9428 0.197 Uiso 0.50 1 calc PR F -3
C130 C 0.4730(5) 0.1098(5) 0.9895(8) 0.183(9) Uani 0.50 1 d PGU F -3
H130 H 0.4618 0.0896 0.9834 0.220 Uiso 0.50 1 calc PR F -3
C131 C 0.4872(5) 0.1133(5) 1.0225(7) 0.158(8) Uani 0.50 1 d PGU F -3
H131 H 0.4857 0.0955 1.0390 0.189 Uiso 0.50 1 calc PR F -3
C132 C 0.5036(5) 0.1429(6) 1.0315(5) 0.114(7) Uani 0.50 1 d PGU F -3
H132 H 0.5133 0.1453 1.0540 0.137 Uiso 0.50 1 calc PR F -3
C133 C 0.5058(6) 0.1689(4) 1.0074(5) 0.118(7) Uani 0.50 1 d PGU F -3
H133 H 0.5171 0.1891 1.0135 0.142 Uiso 0.50 1 calc PR F -3
C134 C 0.7629(4) 0.6692(5) 0.3060(4) 0.109(6) Uani 0.50 1 d PGU G -4
H134 H 0.7800 0.6626 0.3219 0.131 Uiso 0.50 1 calc PR G -4
C135 C 0.7517(4) 0.6468(4) 0.2806(5) 0.101(6) Uani 0.50 1 d PGU G -4
H135 H 0.7612 0.6250 0.2792 0.121 Uiso 0.50 1 calc PR G -4
C136 C 0.7267(5) 0.6564(5) 0.2574(4) 0.114(7) Uani 0.50 1 d PGU G -4
H136 H 0.7191 0.6411 0.2400 0.137 Uiso 0.50 1 calc PR G -4
C137 C 0.7129(4) 0.6883(5) 0.2594(5) 0.142(8) Uani 0.50 1 d PGU G -4
H137 H 0.6958 0.6949 0.2435 0.171 Uiso 0.50 1 calc PR G -4
C138 C 0.7240(5) 0.7107(4) 0.2848(6) 0.140(8) Uani 0.50 1 d PGU G -4
H138 H 0.7146 0.7325 0.2862 0.168 Uiso 0.50 1 calc PR G -4
C139 C 0.7491(5) 0.7011(4) 0.3081(5) 0.123(7) Uani 0.50 1 d PGU G -4
H139 H 0.7567 0.7164 0.3254 0.148 Uiso 0.50 1 calc PR G -4

loop_
_atom_site_aniso_label
_atom_site_aniso_U_11
_atom_site_aniso_U_22
_atom_site_aniso_U_33
_atom_site_aniso_U_23
_atom_site_aniso_U_13
_atom_site_aniso_U_12
Pd1 0.0241(3) 0.0256(3) 0.0561(3) -0.0036(3) 0.0066(3) 0.0024(2)
Pd2 0.0411(3) 0.0449(4) 0.0358(3) 0.0058(3) -0.0051(3) -0.0213(3)
Pd3 0.0419(3) 0.0308(3) 0.0364(3) 0.0036(3) -0.0036(3) -0.0049(2)
C1 0.029(4) 0.024(4) 0.045(4) 0.002(3) 0.007(3) 0.006(3)
C2 0.027(4) 0.030(4) 0.056(5) -0.011(4) 0.011(3) 0.012(3)
C3 0.039(4) 0.026(4) 0.049(4) 0.002(3) 0.011(3) 0.018(3)
C4 0.038(4) 0.027(4) 0.076(6) -0.005(4) 0.024(4) 0.011(3)
C5 0.052(5) 0.043(5) 0.073(6) 0.009(4) 0.042(4) 0.003(4)
C6 0.053(5) 0.038(5) 0.095(7) 0.012(5) 0.028(5) -0.004(4)
C7 0.046(5) 0.032(5) 0.097(7) 0.014(5) 0.023(5) 0.007(4)
C8 0.026(4) 0.046(5) 0.070(5) -0.010(4) 0.006(4) 0.005(4)
C9 0.017(3) 0.026(4) 0.072(5) 0.006(4) 0.007(3) 0.003(3)
C10 0.016(3) 0.024(4) 0.067(5) -0.001(3) 0.015(3) 0.001(3)
C11 0.031(4) 0.021(4) 0.055(5) -0.003(3) 0.010(3) -0.005(3)
C12 0.053(5) 0.049(5) 0.051(5) -0.011(4) 0.007(4) -0.011(4)
C13 0.075(6) 0.028(4) 0.074(6) -0.002(4) 0.035(5) -0.004(4)
C14 0.032(4) 0.040(4) 0.093(6) -0.001(4) 0.020(4) 0.028(4)
C15 0.035(4) 0.012(3) 0.054(5) -0.006(3) 0.016(3) -0.003(3)
C16 0.019(3) 0.020(3) 0.042(4) 0.010(3) 0.007(3) 0.006(3)
C17 0.040(4) 0.023(4) 0.059(5) -0.005(3) 0.003(4) 0.009(3)
C18 0.039(5) 0.042(5) 0.066(6) 0.003(4) 0.015(4) -0.004(4)
C19 0.042(5) 0.056(5) 0.060(5) -0.028(4) 0.007(4) 0.007(4)
C20 0.029(4) 0.037(4) 0.047(4) -0.022(3) 0.007(3) -0.011(3)
C21 0.031(4) 0.025(4) 0.055(5) 0.006(3) -0.003(3) -0.010(3)
C22 0.070(6) 0.041(5) 0.057(5) -0.005(4) -0.009(5) 0.000(5)
C23 0.049(6) 0.093(8) 0.075(7) -0.004(6) -0.020(5) -0.013(5)
C24 0.074(7) 0.097(9) 0.067(6) 0.002(6) -0.028(5) -0.036(7)
C25 0.057(6) 0.062(6) 0.069(6) -0.011(5) -0.019(5) -0.033(5)
C26 0.045(5) 0.047(5) 0.082(6) -0.002(5) 0.002(4) -0.026(4)
C27 0.028(4) 0.022(3) 0.050(4) -0.008(3) -0.004(3) 0.005(3)
C28 0.030(4) 0.020(3) 0.051(4) 0.005(3) 0.002(3) -0.007(3)
C29 0.034(4) 0.029(4) 0.036(4) -0.008(3) 0.000(3) -0.008(3)
C30 0.024(4) 0.023(3) 0.035(4) -0.003(3) -0.006(3) -0.011(3)
C31 0.025(4) 0.027(4) 0.049(4) -0.004(3) -0.003(3) 0.000(3)
C32 0.036(4) 0.039(5) 0.046(4) -0.006(3) 0.001(3) 0.009(3)
C33 0.038(4) 0.061(6) 0.042(4) -0.003(4) -0.001(4) -0.007(4)
C34 0.032(4) 0.038(4) 0.039(4) 0.006(3) -0.016(3) -0.004(3)
C35 0.028(4) 0.029(4) 0.048(4) -0.012(3) -0.003(3) -0.005(3)
C36 0.029(4) 0.024(3) 0.033(4) 0.002(3) 0.010(3) -0.011(3)
C37 0.026(4) 0.029(4) 0.046(4) 0.004(3) 0.010(3) 0.002(3)
C38 0.046(5) 0.026(4) 0.037(4) -0.014(3) 0.009(3) -0.006(3)
C39 0.040(4) 0.027(4) 0.031(4) -0.005(3) 0.002(3) -0.012(3)
C40 0.030(4) 0.031(4) 0.033(4) 0.009(3) 0.014(3) -0.008(3)
C41 0.030(4) 0.017(3) 0.031(3) 0.000(3) -0.006(3) 0.004(3)
C42 0.026(4) 0.036(4) 0.028(3) 0.008(3) -0.002(3) -0.007(3)
C43 0.032(4) 0.039(4) 0.027(3) 0.007(3) -0.005(3) 0.000(3)
C44 0.030(4) 0.024(4) 0.038(4) -0.002(3) 0.009(3) 0.007(3)
C45 0.036(4) 0.038(4) 0.023(3) -0.006(3) 0.009(3) 0.019(3)
C46 0.020(3) 0.031(4) 0.026(3) -0.001(3) 0.004(3) 0.005(3)
C47 0.017(3) 0.032(4) 0.047(4) -0.007(3) 0.003(3) 0.001(3)
C48 0.024(4) 0.034(4) 0.048(4) 0.003(3) 0.012(3) 0.007(3)
C49 0.034(4) 0.036(4) 0.018(3) 0.005(3) 0.010(3) 0.006(3)
C50 0.030(4) 0.031(4) 0.039(4) -0.003(3) 0.004(3) 0.010(3)
C51 0.032(4) 0.023(3) 0.021(3) 0.002(3) -0.010(3) -0.007(3)
C52 0.037(4) 0.048(5) 0.053(5) -0.009(4) -0.002(4) -0.008(4)
C53 0.056(6) 0.038(5) 0.064(6) -0.011(4) -0.011(4) -0.010(4)
C54 0.027(4) 0.032(4) 0.064(5) -0.005(4) -0.005(4) -0.010(3)
C55 0.045(4) 0.039(4) 0.027(4) 0.004(3) -0.002(3) -0.009(4)
C56 0.020(3) 0.027(4) 0.030(3) 0.002(3) -0.006(3) -0.001(3)
C57 0.041(6) 0.034(7) 0.032(5) 0.022(5) 0.005(5) -0.006(5)
C58 0.043(6) 0.049(9) 0.063(6) 0.003(7) -0.005(5) 0.010(7)
C59 0.041(7) 0.066(10) 0.073(7) -0.004(7) -0.007(6) 0.009(7)
C60 0.031(6) 0.063(9) 0.066(7) -0.006(7) 0.016(6) -0.005(6)
C61 0.023(6) 0.061(8) 0.046(6) 0.011(6) 0.013(5) -0.006(5)
C62 0.044(6) 0.045(7) 0.045(6) 0.027(5) 0.003(5) 0.003(6)
C57A 0.031(8) 0.047(10) 0.046(8) 0.027(8) 0.008(7) -0.007(8)
C58A 0.035(8) 0.046(11) 0.062(8) 0.004(9) -0.004(7) 0.001(9)
C59A 0.026(8) 0.065(10) 0.084(8) 0.005(10) 0.003(8) 0.006(9)
C60A 0.031(9) 0.070(11) 0.068(9) 0.011(10) 0.017(9) -0.002(9)
C61A 0.045(10) 0.063(11) 0.058(9) 0.024(9) 0.015(9) 0.008(9)
C62A 0.038(8) 0.054(10) 0.054(8) 0.027(8) 0.012(8) 0.004(8)
C63 0.035(4) 0.023(4) 0.038(4) 0.003(3) -0.011(3) -0.009(3)
C64 0.027(4) 0.039(4) 0.036(4) -0.009(3) -0.008(3) -0.003(3)
C65 0.038(4) 0.025(4) 0.038(4) 0.002(3) -0.013(3) -0.005(3)
C66 0.029(4) 0.059(5) 0.028(4) 0.005(4) -0.002(3) -0.010(4)
C67 0.041(4) 0.038(4) 0.056(5) 0.010(4) -0.006(4) -0.034(4)
C68 0.068(6) 0.062(6) 0.035(5) 0.016(4) -0.005(4) -0.024(5)
C69 0.066(6) 0.062(6) 0.039(5) 0.000(4) 0.014(4) -0.017(5)
C70 0.052(5) 0.052(5) 0.042(5) -0.007(4) 0.002(4) -0.018(4)
C71 0.028(4) 0.041(4) 0.035(4) 0.001(3) -0.012(3) -0.011(3)
C72 0.024(4) 0.030(4) 0.035(4) -0.001(3) -0.004(3) -0.013(3)
C73 0.051(5) 0.039(4) 0.032(4) -0.005(3) 0.003(3) -0.016(4)
C74 0.065(6) 0.044(5) 0.065(6) -0.012(4) -0.003(5) -0.013(5)
C75 0.078(6) 0.038(5) 0.062(5) 0.009(4) -0.004(5) -0.025(4)
C76 0.051(5) 0.060(5) 0.041(4) 0.000(4) -0.017(4) -0.037(4)
C77 0.037(4) 0.031(4) 0.023(3) -0.007(3) 0.004(3) 0.005(3)
C78 0.026(4) 0.031(4) 0.041(4) -0.011(3) 0.010(3) -0.009(3)
C79 0.033(4) 0.012(3) 0.046(4) 0.004(3) 0.015(3) 0.002(3)
C80 0.031(4) 0.045(5) 0.028(4) 0.008(3) 0.017(3) 0.002(4)
C81 0.048(5) 0.041(4) 0.039(4) 0.009(3) 0.020(4) -0.006(4)
C82 0.043(5) 0.057(6) 0.050(5) 0.022(4) 0.010(4) -0.005(4)
C83 0.036(5) 0.085(7) 0.039(4) 0.022(4) -0.015(4) -0.018(5)
C84 0.032(4) 0.061(5) 0.031(4) 0.025(4) -0.004(3) -0.017(4)
C85 0.025(4) 0.055(5) 0.021(3) 0.016(3) 0.008(3) -0.011(3)
C86 0.031(4) 0.030(4) 0.019(3) 0.004(3) 0.001(3) -0.011(3)
C87 0.028(4) 0.039(4) 0.043(4) 0.009(3) -0.006(3) -0.014(3)
C88 0.046(5) 0.027(4) 0.048(4) 0.003(3) 0.001(4) -0.018(3)
C89 0.082(7) 0.036(5) 0.068(6) 0.019(4) -0.014(5) -0.022(5)
C90 0.056(5) 0.077(6) 0.019(4) 0.011(4) 0.000(3) -0.024(5)
C91 0.017(3) 0.033(4) 0.042(4) 0.000(3) 0.004(3) 0.004(3)
C92 0.030(4) 0.022(4) 0.062(5) 0.000(3) 0.010(3) 0.001(3)
C93 0.045(5) 0.025(4) 0.059(5) 0.005(4) -0.001(4) -0.012(3)
C94 0.039(5) 0.035(4) 0.062(5) 0.015(4) 0.008(4) 0.000(4)
C95 0.018(4) 0.036(4) 0.057(5) 0.006(4) 0.000(3) 0.008(3)
C96 0.018(3) 0.029(4) 0.040(4) 0.003(3) 0.004(3) 0.002(3)
C97 0.041(4) 0.043(5) 0.046(5) -0.012(4) -0.011(4) 0.024(4)
C98 0.042(5) 0.078(6) 0.045(5) -0.010(4) -0.025(4) 0.015(4)
C99 0.072(7) 0.126(10) 0.066(6) -0.042(6) -0.036(5) 0.033(7)
C100 0.070(8) 0.113(10) 0.088(8) -0.038(7) -0.044(7) 0.006(7)
C101 0.042(5) 0.078(7) 0.096(8) -0.030(6) -0.032(6) 0.008(5)
C102 0.020(4) 0.063(6) 0.090(7) -0.007(5) -0.017(4) -0.001(4)
C103 0.033(4) 0.034(4) 0.035(4) -0.005(3) -0.003(3) 0.013(3)
C104 0.028(4) 0.029(4) 0.038(4) -0.008(3) -0.002(3) 0.007(3)
C105 0.037(4) 0.027(4) 0.040(4) -0.005(3) -0.015(3) 0.010(3)
C106 0.025(4) 0.025(4) 0.036(4) -0.014(3) -0.008(3) 0.002(3)
C107 0.038(4) 0.029(4) 0.034(4) -0.016(3) -0.005(3) -0.003(3)
C108 0.047(5) 0.034(4) 0.043(4) -0.011(3) -0.023(4) 0.003(4)
C109 0.029(4) 0.030(4) 0.049(4) -0.019(3) -0.015(3) 0.006(3)
C110 0.024(4) 0.039(4) 0.055(5) -0.016(4) -0.002(3) -0.001(3)
C111 0.031(4) 0.026(4) 0.045(4) -0.005(3) -0.017(3) 0.000(3)
C112 0.038(4) 0.024(4) 0.044(4) 0.002(3) -0.009(3) 0.020(3)
C113 0.031(3) 0.031(3) 0.040(6) 0.004(3) -0.004(3) 0.025(5)
C114 0.035(4) 0.020(4) 0.048(4) 0.008(3) 0.006(3) 0.009(3)
C115 0.023(3) 0.023(3) 0.032(5) 0.000(3) 0.000(3) 0.007(4)
Cl1 0.0300(10) 0.0266(9) 0.0672(12) -0.0081(8) 0.0138(8) -0.0040(7)
Cl2 0.1012(19) 0.0803(17) 0.0419(11) 0.0067(11) -0.0082(12) -0.0682(15)
Cl3 0.0610(13) 0.0475(12) 0.0645(13) 0.0276(10) -0.0035(11) 0.0041(10)
N1 0.038(4) 0.031(3) 0.049(4) 0.005(3) 0.022(3) 0.009(3)
N2 0.045(4) 0.030(3) 0.037(3) 0.001(3) -0.004(3) -0.022(3)
N3 0.049(4) 0.030(3) 0.036(3) 0.016(3) -0.019(3) -0.018(3)
O1 0.036(3) 0.031(3) 0.049(3) -0.004(2) 0.007(2) 0.002(2)
O2 0.042(3) 0.038(3) 0.032(3) -0.007(2) 0.006(2) -0.006(3)
O3 0.031(3) 0.060(4) 0.058(3) 0.004(3) -0.014(2) 0.006(3)
P1 0.0200(9) 0.0230(9) 0.0487(11) -0.0038(8) 0.0025(8) -0.0026(7)
P2 0.0262(9) 0.0399(11) 0.0269(9) 0.0064(8) 0.0013(7) -0.0066(8)
P3 0.0285(10) 0.0267(9) 0.0377(10) -0.0016(8) -0.0056(8) 0.0038(8)
C116 0.080(8) 0.057(12) 0.060(7) 0.023(9) 0.002(11) 0.011(9)
C117 0.083(11) 0.079(11) 0.081(11) 0.005(10) 0.002(11) 0.009(10)
C118 0.074(11) 0.083(11) 0.065(11) -0.006(9) 0.001(10) 0.007(10)
C119 0.069(8) 0.077(12) 0.075(10) 0.001(10) 0.006(11) 0.001(10)
C120 0.056(9) 0.069(10) 0.041(9) 0.010(8) -0.001(8) -0.014(8)
C121 0.071(9) 0.065(10) 0.038(8) 0.021(8) -0.007(8) -0.005(9)
C122 0.091(11) 0.138(13) 0.100(11) -0.001(11) 0.012(10) 0.004(11)
C123 0.080(10) 0.138(12) 0.090(10) -0.021(10) 0.019(9) 0.000(10)
C124 0.080(10) 0.126(12) 0.092(10) -0.015(10) 0.008(9) 0.013(10)
C125 0.095(11) 0.117(12) 0.108(11) -0.005(11) 0.011(10) 0.017(10)
C126 0.110(12) 0.126(12) 0.126(12) -0.012(11) -0.001(11) -0.005(11)
C127 0.109(12) 0.138(13) 0.108(11) -0.010(11) -0.005(10) 0.003(11)
C128 0.117(12) 0.162(13) 0.113(13) 0.018(12) 0.012(12) 0.020(12)
C129 0.172(14) 0.173(14) 0.147(13) 0.004(12) 0.003(12) 0.013(12)
C130 0.198(14) 0.191(14) 0.160(14) -0.009(12) -0.015(12) 0.020(12)
C131 0.166(13) 0.169(13) 0.137(13) -0.002(12) -0.011(12) 0.032(12)
C132 0.085(11) 0.147(13) 0.110(12) 0.023(11) -0.005(10) 0.008(11)
C133 0.075(11) 0.163(12) 0.117(13) 0.030(11) 0.002(11) 0.007(11)
C134 0.117(11) 0.103(11) 0.108(11) 0.018(10) 0.004(10) 0.006(10)
C135 0.105(11) 0.102(11) 0.095(11) 0.033(9) 0.020(9) -0.001(10)
C136 0.106(11) 0.119(12) 0.117(11) 0.012(11) 0.018(10) 0.022(10)
C137 0.137(12) 0.144(13) 0.146(13) 0.010(11) -0.005(11) 0.006(11)
C138 0.136(13) 0.136(13) 0.149(13) -0.011(11) -0.004(11) 0.019(11)
C139 0.123(12) 0.125(12) 0.122(12) -0.006(11) 0.003(10) 0.023(11)

loop_
_atom_type_symbol
_atom_type_description
_atom_type_scat_dispersion_real
_atom_type_scat_dispersion_imag
_atom_type_scat_source
C C 0.0033 0.0016 'International Tables Vol C Tables 4.2.6.8 and 6.1.1.4'
H H 0.0000 0.0000 'International Tables Vol C Tables 4.2.6.8 and 6.1.1.4'
N N 0.0061 0.0033 'International Tables Vol C Tables 4.2.6.8 and 6.1.1.4'
O O 0.0106 0.0060 'International Tables Vol C Tables 4.2.6.8 and 6.1.1.4'
Cl Cl 0.1484 0.1585 'International Tables Vol C Tables 4.2.6.8 and 6.1.1.4'
Pd Pd -0.9988 1.0072 'International Tables Vol C Tables 4.2.6.8 and 6.1.1.4'
P P 0.1023 0.0942 'International Tables Vol C Tables 4.2.6.8 and 6.1.1.4'

loop_
_geom_angle_atom_site_label_1
_geom_angle_atom_site_label_2
_geom_angle_atom_site_label_3
_geom_angle
_geom_angle_site_symmetry_1
C1 Pd1 N1 79.7(2) .
C1 Pd1 P1 97.36(19) .
N1 Pd1 P1 175.75(16) .
C1 Pd1 Cl1 167.87(18) .
N1 Pd1 Cl1 91.80(15) .
P1 Pd1 Cl1 91.55(6) .
C63 Pd2 N2 79.9(2) .
C63 Pd2 P2 95.15(19) .
N2 Pd2 P2 175.01(15) .
C63 Pd2 Cl2 169.11(19) .
N2 Pd2 Cl2 91.18(15) .
P2 Pd2 Cl2 93.77(7) .
C77 Pd3 N3 79.6(2) .
C77 Pd3 P3 96.1(2) .
N3 Pd3 P3 173.12(15) .
C77 Pd3 Cl3 172.04(19) .
N3 Pd3 Cl3 94.26(16) .
P3 Pd3 Cl3 90.47(7) .
C10 C1 C2 118.9(6) .
C10 C1 Pd1 113.2(5) .
C2 C1 Pd1 127.4(5) .
C3 C2 C1 120.2(7) .
C3 C2 H2 119.9 .
C1 C2 H2 119.9 .
C2 C3 C4 121.6(7) .
C2 C3 H3 119.2 .
C4 C3 H3 119.2 .
C3 C4 C9 117.6(7) .
C3 C4 C5 122.1(7) .
C9 C4 C5 120.1(7) .
C6 C5 C4 120.2(8) .
C6 C5 H5 119.9 .
C4 C5 H5 119.9 .
C5 C6 C7 119.9(8) .
C5 C6 H6 120.0 .
C7 C6 H6 120.0 .
C8 C7 C6 118.8(8) .
C8 C7 H7 120.6 .
C6 C7 H7 120.6 .
C7 C8 C9 124.8(8) .
C7 C8 H8 117.6 .
C9 C8 H8 117.6 .
C10 C9 C4 120.7(7) .
C10 C9 C8 123.1(7) .
C4 C9 C8 116.2(7) .
C9 C10 C1 120.5(7) .
C9 C10 C11 123.2(6) .
C1 C10 C11 116.2(6) .
C10 C11 N1 107.8(5) .
C10 C11 C12 112.4(6) .
N1 C11 C12 110.6(6) .
C10 C11 H11 108.6 .
N1 C11 H11 108.6 .
C12 C11 H11 108.6 .
N1 C13 H13A 109.5 .
N1 C13 H13B 109.5 .
N1 C13 H13C 109.5 .
N1 C14 H14A 109.5 .
N1 C14 H14B 109.5 .
N1 C14 H14C 109.5 .
C20 C15 C16 119.7(6) .
C20 C15 P1 122.7(5) .
C16 C15 P1 116.9(5) .
C17 C16 C15 121.3(7) .
C17 C16 H16 119.3 .
C15 C16 H16 119.3 .
C16 C17 C18 119.5(7) .
C16 C17 H17 120.3 .
C18 C17 H17 120.3 .
C19 C18 C17 119.0(7) .
C19 C18 H18 120.5 .
C17 C18 H18 120.5 .
C18 C19 C20 120.1(7) .
C18 C19 H19 119.9 .
C20 C19 H19 119.9 .
C15 C20 C19 120.2(7) .
C15 C20 H20 119.9 .
C19 C20 H20 119.9 .
C22 C21 C26 118.2(7) .
C22 C21 P1 120.5(6) .
C26 C21 P1 121.1(6) .
C23 C22 C21 123.0(8) .
C23 C22 H22 118.5 .
C21 C22 H22 118.5 .
C22 C23 C24 119.0(10) .
C22 C23 H23 120.5 .
C24 C23 H23 120.5 .
C25 C24 C23 119.9(9) .
C25 C24 H24 120.0 .
C23 C24 H24 120.0 .
C24 C25 C26 118.7(9) .
C24 C25 H25 120.7 .
C26 C25 H25 120.7 .
C21 C26 C25 121.2(9) .
C21 C26 H26 119.4 .
C25 C26 H26 119.4 .
C36 C27 C28 109.4(6) .
C36 C27 P1 112.5(4) .
C28 C27 P1 112.3(4) .
C36 C27 H27 107.4 .
C28 C27 H27 107.4 .
P1 C27 H27 107.4 .
C29 C28 C27 110.4(5) .
C29 C28 H28A 109.6 .
C27 C28 H28A 109.6 .
C29 C28 H28B 109.6 .
C27 C28 H28B 109.6 .
H28A C28 H28B 108.1 .
O1 C29 C28 122.6(6) .
O1 C29 C30 121.9(6) .
C28 C29 C30 115.4(6) .
C31 C30 C35 121.1(6) .
C31 C30 C29 122.8(6) .
C35 C30 C29 116.1(6) .
C30 C31 C32 120.9(7) .
C30 C31 H31 119.5 .
C32 C31 H31 119.5 .
C31 C32 C33 118.3(7) .
C31 C32 H32 120.8 .
C33 C32 H32 120.8 .
C34 C33 C32 120.6(7) .
C34 C33 H33 119.7 .
C32 C33 H33 119.7 .
C35 C34 C33 120.2(7) .
C35 C34 H34 119.9 .
C33 C34 H34 119.9 .
C34 C35 C30 118.8(7) .
C34 C35 H35 120.6 .
C30 C35 H35 120.6 .
C37 C36 C41 119.3(6) .
C37 C36 C27 122.1(6) .
C41 C36 C27 118.6(6) .
C36 C37 C38 119.0(6) .
C36 C37 H37 120.5 .
C38 C37 H37 120.5 .
C39 C38 C37 121.3(6) .
C39 C38 H38 119.3 .
C37 C38 H38 119.3 .
C38 C39 C40 120.4(7) .
C38 C39 H39 119.8 .
C40 C39 H39 119.8 .
C41 C40 C39 119.2(6) .
C41 C40 C42 119.0(6) .
C39 C40 C42 121.9(6) .
C40 C41 C36 120.7(6) .
C40 C41 H41 119.6 .
C36 C41 H41 119.6 .
C43 C42 C40 113.8(5) .
C43 C42 P2 112.6(4) .
C40 C42 P2 110.5(4) .
C43 C42 H42 106.5 .
C40 C42 H42 106.5 .
P2 C42 H42 106.5 .
C44 C43 C42 111.2(5) .
C44 C43 H43A 109.4 .
C42 C43 H43A 109.4 .
C44 C43 H43B 109.4 .
C42 C43 H43B 109.4 .
H43A C43 H43B 108.0 .
O2 C44 C45 120.5(6) .
O2 C44 C43 122.0(6) .
C45 C44 C43 117.5(6) .
C46 C45 C50 119.3(6) .
C46 C45 C44 121.8(6) .
C50 C45 C44 119.0(6) .
C45 C46 C47 121.0(6) .
C45 C46 H46 119.5 .
C47 C46 H46 119.5 .
C46 C47 C48 119.0(6) .
C46 C47 H47 120.5 .
C48 C47 H47 120.5 .
C49 C48 C47 119.6(6) .
C49 C48 H48 120.2 .
C47 C48 H48 120.2 .
C50 C49 C48 120.0(6) .
C50 C49 H49 120.0 .
C48 C49 H49 120.0 .
C49 C50 C45 121.2(7) .
C49 C50 H50 119.4 .
C45 C50 H50 119.4 .
C56 C51 C52 118.1(6) .
C56 C51 P2 118.6(5) .
C52 C51 P2 123.2(5) .
C51 C52 C53 119.8(7) .
C51 C52 H52 120.1 .
C53 C52 H52 120.1 .
C54 C53 C52 121.0(8) .
C54 C53 H53 119.5 .
C52 C53 H53 119.5 .
C53 C54 C55 121.8(7) .
C53 C54 H54 119.1 .
C55 C54 H54 119.1 .
C54 C55 C56 117.6(7) .
C54 C55 H55 121.2 .
C56 C55 H55 121.2 .
C51 C56 C55 121.7(6) .
C51 C56 H56 119.2 .
C55 C56 H56 119.2 .
C58 C57 C62 120.0 .
C58 C57 P2 116.2(8) .
C62 C57 P2 123.8(8) .
C59 C58 C57 120.0 .
C59 C58 H58 120.0 .
C57 C58 H58 120.0 .
C58 C59 C60 120.0 .
C58 C59 H59 120.0 .
C60 C59 H59 120.0 .
C59 C60 C61 120.0 .
C59 C60 H60 120.0 .
C61 C60 H60 120.0 .
C62 C61 C60 120.0 .
C62 C61 H61 120.0 .
C60 C61 H61 120.0 .
C61 C62 C57 120.0 .
C61 C62 H62 120.0 .
C57 C62 H62 120.0 .
C58A C57A C62A 120.0 .
C58A C57A P2 120.7(18) .
C62A C57A P2 119.2(18) .
C57A C58A C59A 120.0 .
C57A C58A H58A 120.0 .
C59A C58A H58A 120.0 .
C58A C59A C60A 120.0 .
C58A C59A H59A 120.0 .
C60A C59A H59A 120.0 .
C61A C60A C59A 120.0 .
C61A C60A H60A 120.0 .
C59A C60A H60A 120.0 .
C62A C61A C60A 120.0 .
C62A C61A H61A 120.0 .
C60A C61A H61A 120.0 .
C61A C62A C57A 120.0 .
C61A C62A H62A 120.0 .
C57A C62A H62A 120.0 .
C72 C63 C64 118.0(6) .
C72 C63 Pd2 113.5(5) .
C64 C63 Pd2 128.3(5) .
C65 C64 C63 121.0(6) .
C65 C64 H64 119.5 .
C63 C64 H64 119.5 .
C64 C65 C66 120.4(6) .
C64 C65 H65 119.8 .
C66 C65 H65 119.8 .
C65 C66 C67 121.3(7) .
C65 C66 C71 119.3(6) .
C67 C66 C71 119.2(7) .
C68 C67 C66 120.3(7) .
C68 C67 H67 119.9 .
C66 C67 H67 119.9 .
C67 C68 C69 120.7(7) .
C67 C68 H68 119.7 .
C69 C68 H68 119.7 .
C70 C69 C68 121.2(8) .
C70 C69 H69 119.4 .
C68 C69 H69 119.4 .
C69 C70 C71 121.4(8) .
C69 C70 H70 119.3 .
C71 C70 H70 119.3 .
C72 C71 C70 125.1(7) .
C72 C71 C66 117.7(6) .
C70 C71 C66 117.2(6) .
C63 C72 C71 123.5(6) .
C63 C72 C73 116.6(6) .
C71 C72 C73 119.9(6) .
N2 C73 C72 106.5(6) .
N2 C73 C74 112.0(6) .
C72 C73 C74 110.0(6) .
N2 C73 H73 109.4 .
C72 C73 H73 109.4 .
C74 C73 H73 109.4 .
C73 C74 H74A 109.5 .
C73 C74 H74B 109.5 .
H74A C74 H74B 109.5 .
C73 C74 H74C 109.5 .
H74A C74 H74C 109.5 .
H74B C74 H74C 109.5 .
N2 C75 H75A 109.5 .
N2 C75 H75B 109.5 .
H75A C75 H75B 109.5 .
N2 C75 H75C 109.5 .
H75A C75 H75C 109.5 .
H75B C75 H75C 109.5 .
N2 C76 H76A 109.5 .
N2 C76 H76B 109.5 .
H76A C76 H76B 109.5 .
N2 C76 H76C 109.5 .
H76A C76 H76C 109.5 .
H76B C76 H76C 109.5 .
C86 C77 C78 117.3(6) .
C86 C77 Pd3 113.1(5) .
C78 C77 Pd3 129.2(5) .
C79 C78 C77 121.8(6) .
C79 C78 H78 119.1 .
C77 C78 H78 119.1 .
C78 C79 C80 121.3(6) .
C78 C79 H79 119.3 .
C80 C79 H79 119.3 .
C79 C80 C81 123.2(7) .
C79 C80 C85 119.3(6) .
C81 C80 C85 117.5(7) .
C82 C81 C80 123.4(7) .
C82 C81 H81 118.3 .
C80 C81 H81 118.3 .
C81 C82 C83 118.1(8) .
C81 C82 H82 121.0 .
C83 C82 H82 121.0 .
C84 C83 C82 120.5(7) .
C84 C83 H83 119.7 .
C82 C83 H83 119.7 .
C83 C84 C85 122.4(7) .
C83 C84 H84 118.8 .
C85 C84 H84 118.8 .
C84 C85 C86 124.3(7) .
C84 C85 C80 118.1(7) .
C86 C85 C80 117.6(6) .
C77 C86 C85 122.1(6) .
C77 C86 C87 117.0(6) .
C85 C86 C87 120.8(6) .
C88 C87 N3 113.7(6) .
C88 C87 C86 111.9(6) .
N3 C87 C86 104.4(5) .
C88 C87 H87 108.9 .
N3 C87 H87 108.9 .
C86 C87 H87 108.9 .
C87 C88 H88A 109.5 .
C87 C88 H88B 109.5 .
H88A C88 H88B 109.5 .
C87 C88 H88C 109.5 .
H88A C88 H88C 109.5 .
H88B C88 H88C 109.5 .
N3 C89 H89A 109.5 .
N3 C89 H89B 109.5 .
H89A C89 H89B 109.5 .
N3 C89 H89C 109.5 .
H89A C89 H89C 109.5 .
H89B C89 H89C 109.5 .
N3 C90 H90A 109.5 .
N3 C90 H90B 109.5 .
H90A C90 H90B 109.5 .
N3 C90 H90C 109.5 .
H90A C90 H90C 109.5 .
H90B C90 H90C 109.5 .
C96 C91 C92 118.5(6) .
C96 C91 P3 118.1(5) .
C92 C91 P3 123.3(5) .
C93 C92 C91 119.2(7) .
C93 C92 H92 120.4 .
C91 C92 H92 120.4 .
C92 C93 C94 121.6(7) .
C92 C93 H93 119.2 .
C94 C93 H93 119.2 .
C95 C94 C93 119.6(7) .
C95 C94 H94 120.2 .
C93 C94 H94 120.2 .
C96 C95 C94 118.5(7) .
C96 C95 H95 120.8 .
C94 C95 H95 120.8 .
C95 C96 C91 122.5(6) .
C95 C96 H96 118.7 .
C91 C96 H96 118.7 .
C98 C97 C102 120.7(7) .
C98 C97 P3 118.7(6) .
C102 C97 P3 120.6(6) .
C99 C98 C97 120.9(9) .
C99 C98 H98 119.5 .
C97 C98 H98 119.5 .
C98 C99 C100 118.9(10) .
C98 C99 H99 120.6 .
C100 C99 H99 120.6 .
C101 C100 C99 120.4(9) .
C101 C100 H100 119.8 .
C99 C100 H100 119.8 .
C100 C101 C102 122.0(10) .
C100 C101 H101 119.0 .
C102 C101 H101 119.0 .
C97 C102 C101 117.1(9) .
C97 C102 H102 121.5 .
C101 C102 H102 121.5 .
C104 C103 C112 111.8(5) .
C104 C103 P3 115.8(5) .
C112 C103 P3 113.1(5) .
C104 C103 H103 105.0 .
C112 C103 H103 105.0 .
P3 C103 H103 105.0 .
C105 C104 C103 112.1(6) .
C105 C104 H10A 109.2 .
C103 C104 H10A 109.2 .
C105 C104 H10B 109.2 .
C103 C104 H10B 109.2 .
H10A C104 H10B 107.9 .
O3 C105 C106 119.0(7) .
O3 C105 C104 121.6(6) .
C106 C105 C104 119.4(6) .
C107 C106 C111 118.7(6) .
C107 C106 C105 121.4(6) .
C111 C106 C105 119.8(6) .
C108 C107 C106 119.2(7) .
C108 C107 H107 120.4 .
C106 C107 H107 120.4 .
C109 C108 C107 120.7(7) .
C109 C108 H108 119.7 .
C107 C108 H108 119.7 .
C108 C109 C110 121.2(7) .
C108 C109 H109 119.4 .
C110 C109 H109 119.4 .
C111 C110 C109 118.2(7) .
C111 C110 H110 120.9 .
C109 C110 H110 120.9 .
C110 C111 C106 121.9(7) .
C110 C111 H111 119.0 .
C106 C111 H111 119.0 .
C113 C112 C114 117.6(7) .
C113 C112 C103 122.4(7) .
C114 C112 C103 120.0(6) .
C112 C113 C112 124.4(10) 15_546
C112 C113 H113 117.8 15_546
C112 C113 H113 117.8 .
C115 C114 C112 119.4(7) .
C115 C114 H114 120.3 .
C112 C114 H114 120.3 .
C114 C115 C114 121.7(9) 15_546
C114 C115 H115 119.2 15_546
C114 C115 H115 119.2 .
C13 N1 C11 112.6(6) .
C13 N1 C14 107.6(6) .
C11 N1 C14 108.9(5) .
C13 N1 Pd1 116.2(4) .
C11 N1 Pd1 104.5(4) .
C14 N1 Pd1 106.7(5) .
C76 N2 C73 110.5(5) .
C76 N2 C75 106.3(6) .
C73 N2 C75 111.3(6) .
C76 N2 Pd2 107.7(5) .
C73 N2 Pd2 104.3(4) .
C75 N2 Pd2 116.8(4) .
C90 N3 C89 107.3(6) .
C90 N3 C87 110.2(6) .
C89 N3 C87 109.7(5) .
C90 N3 Pd3 110.5(4) .
C89 N3 Pd3 115.2(5) .
C87 N3 Pd3 103.9(4) .
C21 P1 C15 105.0(3) .
C21 P1 C27 104.0(3) .
C15 P1 C27 98.5(3) .
C21 P1 Pd1 110.2(2) .
C15 P1 Pd1 118.1(2) .
C27 P1 Pd1 119.2(2) .
C57 P2 C51 109.4(6) .
C57 P2 C57A 9.6(13) .
C51 P2 C57A 100.0(10) .
C57 P2 C42 103.5(5) .
C51 P2 C42 99.7(3) .
C57A P2 C42 107.9(11) .
C57 P2 Pd2 106.2(5) .
C51 P2 Pd2 116.5(2) .
C57A P2 Pd2 109.8(11) .
C42 P2 Pd2 120.6(2) .
C97 P3 C91 104.1(3) .
C97 P3 C103 104.1(3) .
C91 P3 C103 99.6(3) .
C97 P3 Pd3 110.7(3) .
C91 P3 Pd3 117.1(2) .
C103 P3 Pd3 119.3(2) .
C117 C116 C121 120.0 .
C117 C116 H116 120.0 .
C121 C116 H116 120.0 .
C118 C117 C116 120.0 .
C118 C117 H117 120.0 .
C116 C117 H117 120.0 .
C119 C118 C117 120.0 .
C119 C118 H118 120.0 .
C117 C118 H118 120.0 .
C118 C119 C120 120.0 .
C118 C119 H119 120.0 .
C120 C119 H119 120.0 .
C119 C120 C121 120.0 .
C119 C120 H120 120.0 .
C121 C120 H120 120.0 .
C120 C121 C116 120.0 .
C120 C121 H121 120.0 .
C116 C121 H121 120.0 .
C123 C122 C127 120.0 .
C123 C122 H122 120.0 .
C127 C122 H122 120.0 .
C122 C123 C124 120.0 .
C122 C123 H123 120.0 .
C124 C123 H123 120.0 .
C125 C124 C123 120.0 .
C125 C124 H124 120.0 .
C123 C124 H124 120.0 .
C126 C125 C124 120.0 .
C126 C125 H125 120.0 .
C124 C125 H125 120.0 .
C125 C126 C127 120.0 .
C125 C126 H126 120.0 .
C127 C126 H126 120.0 .
C126 C127 C122 120.0 .
C126 C127 H127 120.0 .
C122 C127 H127 120.0 .
C129 C128 C133 120.0 .
C129 C128 H128 120.0 .
C133 C128 H128 120.0 .
C128 C129 C130 120.0 .
C128 C129 H129 120.0 .
C130 C129 H129 120.0 .
C131 C130 C129 120.0 .
C131 C130 H130 120.0 .
C129 C130 H130 120.0 .
C130 C131 C132 120.0 .
C130 C131 H131 120.0 .
C132 C131 H131 120.0 .
C133 C132 C131 120.0 .
C133 C132 H132 120.0 .
C131 C132 H132 120.0 .
C132 C133 C128 120.0 .
C132 C133 H133 120.0 .
C128 C133 H133 120.0 .
C135 C134 C139 120.0 .
C135 C134 H134 120.0 .
C139 C134 H134 120.0 .
C136 C135 C134 120.0 .
C136 C135 H135 120.0 .
C134 C135 H135 120.0 .
C137 C136 C135 120.0 .
C137 C136 H136 120.0 .
C135 C136 H136 120.0 .
C136 C137 C138 120.0 .
C136 C137 H137 120.0 .
C138 C137 H137 120.0 .
C139 C138 C137 120.0 .
C139 C138 H138 120.0 .
C137 C138 H138 120.0 .
C138 C139 C134 120.0 .
C138 C139 H139 120.0 .
C134 C139 H139 120.0 .

loop_
_geom_bond_atom_site_label_1
_geom_bond_atom_site_label_2
_geom_bond_distance
_geom_bond_site_symmetry_2
Pd1 C1 2.033(7) .
Pd1 N1 2.142(6) .
Pd1 P1 2.2741(18) .
Pd1 Cl1 2.4053(18) .
Pd2 C63 2.026(6) .
Pd2 N2 2.137(5) .
Pd2 P2 2.2668(19) .
Pd2 Cl2 2.408(2) .
Pd3 C77 2.014(7) .
Pd3 N3 2.137(6) .
Pd3 P3 2.2619(19) .
Pd3 Cl3 2.404(2) .
C1 C10 1.402(9) .
C1 C2 1.407(9) .
C2 C3 1.378(10) .
C2 H2 0.9500 .
C3 C4 1.409(10) .
C3 H3 0.9500 .
C4 C9 1.414(11) .
C4 C5 1.423(10) .
C5 C6 1.414(12) .
C5 H5 0.9500 .
C6 C7 1.415(12) .
C6 H6 0.9500 .
C7 C8 1.338(11) .
C7 H7 0.9500 .
C8 C9 1.444(10) .
C8 H8 0.9500 .
C9 C10 1.388(9) .
C10 C11 1.488(10) .
C11 N1 1.504(9) .
C11 C12 1.513(11) .
C11 H11 1.0000 .
C12 H12A 0.9800 .
C12 H12B 0.9800 .
C12 H12C 0.9800 .
C13 N1 1.485(10) .
C13 H13A 0.9800 .
C13 H13B 0.9800 .
C13 H13C 0.9800 .
C14 N1 1.508(10) .
C14 H14A 0.9800 .
C14 H14B 0.9800 .
C14 H14C 0.9800 .
C15 C20 1.372(10) .
C15 C16 1.378(9) .
C15 P1 1.846(7) .
C16 C17 1.363(9) .
C16 H16 0.9500 .
C17 C18 1.425(11) .
C17 H17 0.9500 .
C18 C19 1.373(11) .
C18 H18 0.9500 .
C19 C20 1.401(10) .
C19 H19 0.9500 .
C20 H20 0.9500 .
C21 C22 1.367(11) .
C21 C26 1.384(11) .
C21 P1 1.823(7) .
C22 C23 1.362(12) .
C22 H22 0.9500 .
C23 C24 1.399(14) .
C23 H23 0.9500 .
C24 C25 1.395(14) .
C24 H24 0.9500 .
C25 C26 1.399(11) .
C25 H25 0.9500 .
C26 H26 0.9500 .
C27 C36 1.518(9) .
C27 C28 1.571(9) .
C27 P1 1.886(7) .
C27 H27 1.0000 .
C28 C29 1.526(10) .
C28 H28A 0.9900 .
C28 H28B 0.9900 .
C29 O1 1.213(8) .
C29 C30 1.533(9) .
C30 C31 1.362(9) .
C30 C35 1.412(9) .
C31 C32 1.374(10) .
C31 H31 0.9500 .
C32 C33 1.406(11) .
C32 H32 0.9500 .
C33 C34 1.402(10) .
C33 H33 0.9500 .
C34 C35 1.357(10) .
C34 H34 0.9500 .
C35 H35 0.9500 .
C36 C37 1.375(9) .
C36 C41 1.402(9) .
C37 C38 1.421(10) .
C37 H37 0.9500 .
C38 C39 1.325(10) .
C38 H38 0.9500 .
C39 C40 1.409(9) .
C39 H39 0.9500 .
C40 C41 1.376(9) .
C40 C42 1.543(9) .
C41 H41 0.9500 .
C42 C43 1.540(9) .
C42 P2 1.878(6) .
C42 H42 1.0000 .
C43 C44 1.535(9) .
C43 H43A 0.9900 .
C43 H43B 0.9900 .
C44 O2 1.225(8) .
C44 C45 1.493(9) .
C45 C46 1.372(9) .
C45 C50 1.391(9) .
C46 C47 1.376(9) .
C46 H46 0.9500 .
C47 C48 1.415(9) .
C47 H47 0.9500 .
C48 C49 1.381(10) .
C48 H48 0.9500 .
C49 C50 1.360(9) .
C49 H49 0.9500 .
C50 H50 0.9500 .
C51 C56 1.368(9) .
C51 C52 1.377(10) .
C51 P2 1.848(6) .
C52 C53 1.398(11) .
C52 H52 0.9500 .
C53 C54 1.322(11) .
C53 H53 0.9500 .
C54 C55 1.364(10) .
C54 H54 0.9500 .
C55 C56 1.416(9) .
C55 H55 0.9500 .
C56 H56 0.9500 .
C57 C58 1.3900 .
C57 C62 1.3900 .
C57 P2 1.814(7) .
C58 C59 1.3900 .
C58 H58 0.9500 .
C59 C60 1.3900 .
C59 H59 0.9500 .
C60 C61 1.3900 .
C60 H60 0.9500 .
C61 C62 1.3900 .
C61 H61 0.9500 .
C62 H62 0.9500 .
C57A C58A 1.3900 .
C57A C62A 1.3900 .
C57A P2 1.868(12) .
C58A C59A 1.3900 .
C58A H58A 0.9500 .
C59A C60A 1.3900 .
C59A H59A 0.9500 .
C60A C61A 1.3900 .
C60A H60A 0.9500 .
C61A C62A 1.3900 .
C61A H61A 0.9500 .
C62A H62A 0.9500 .
C63 C72 1.364(9) .
C63 C64 1.424(9) .
C64 C65 1.392(10) .
C64 H64 0.9500 .
C65 C66 1.399(10) .
C65 H65 0.9500 .
C66 C67 1.411(10) .
C66 C71 1.441(10) .
C67 C68 1.365(11) .
C67 H67 0.9500 .
C68 C69 1.395(12) .
C68 H68 0.9500 .
C69 C70 1.336(11) .
C69 H69 0.9500 .
C70 C71 1.431(10) .
C70 H70 0.9500 .
C71 C72 1.410(9) .
C72 C73 1.523(9) .
C73 N2 1.500(9) .
C73 C74 1.544(12) .
C73 H73 1.0000 .
C74 H74A 0.9800 .
C74 H74B 0.9800 .
C74 H74C 0.9800 .
C75 N2 1.516(9) .
C75 H75A 0.9800 .
C75 H75B 0.9800 .
C75 H75C 0.9800 .
C76 N2 1.487(10) .
C76 H76A 0.9800 .
C76 H76B 0.9800 .
C76 H76C 0.9800 .
C77 C86 1.378(9) .
C77 C78 1.421(9) .
C78 C79 1.355(9) .
C78 H78 0.9500 .
C79 C80 1.389(10) .
C79 H79 0.9500 .
C80 C81 1.426(10) .
C80 C85 1.431(10) .
C81 C82 1.363(11) .
C81 H81 0.9500 .
C82 C83 1.426(12) .
C82 H82 0.9500 .
C83 C84 1.355(11) .
C83 H83 0.9500 .
C84 C85 1.419(9) .
C84 H84 0.9500 .
C85 C86 1.429(9) .
C86 C87 1.530(9) .
C87 C88 1.500(10) .
C87 N3 1.520(9) .
C87 H87 1.0000 .
C88 H88A 0.9800 .
C88 H88B 0.9800 .
C88 H88C 0.9800 .
C89 N3 1.500(10) .
C89 H89A 0.9800 .
C89 H89B 0.9800 .
C89 H89C 0.9800 .
C90 N3 1.498(9) .
C90 H90A 0.9800 .
C90 H90B 0.9800 .
C90 H90C 0.9800 .
C91 C96 1.392(9) .
C91 C92 1.394(9) .
C91 P3 1.834(7) .
C92 C93 1.370(10) .
C92 H92 0.9500 .
C93 C94 1.398(11) .
C93 H93 0.9500 .
C94 C95 1.382(10) .
C94 H94 0.9500 .
C95 C96 1.375(9) .
C95 H95 0.9500 .
C96 H96 0.9500 .
C97 C98 1.403(11) .
C97 C102 1.413(11) .
C97 P3 1.828(7) .
C98 C99 1.363(11) .
C98 H98 0.9500 .
C99 C100 1.434(16) .
C99 H99 0.9500 .
C100 C101 1.347(15) .
C100 H100 0.9500 .
C101 C102 1.418(12) .
C101 H101 0.9500 .
C102 H102 0.9500 .
C103 C104 1.514(9) .
C103 C112 1.532(9) .
C103 P3 1.869(7) .
C103 H103 1.0000 .
C104 C105 1.504(10) .
C104 H10A 0.9900 .
C104 H10B 0.9900 .
C105 O3 1.216(8) .
C105 C106 1.490(9) .
C106 C107 1.408(9) .
C106 C111 1.414(9) .
C107 C108 1.381(10) .
C107 H107 0.9500 .
C108 C109 1.380(10) .
C108 H108 0.9500 .
C109 C110 1.405(10) .
C109 H109 0.9500 .
C110 C111 1.362(10) .
C110 H110 0.9500 .
C111 H111 0.9500 .
C112 C113 1.355(9) .
C112 C114 1.424(10) .
C113 C112 1.355(9) 15_546
C113 H113 0.9500 .
C114 C115 1.367(9) .
C114 H114 0.9500 .
C115 C114 1.367(9) 15_546
C115 H115 0.9500 .
C116 C117 1.3900 .
C116 C121 1.3900 .
C116 H116 0.9500 .
C117 C118 1.3900 .
C117 H117 0.9500 .
C118 C119 1.3900 .
C118 H118 0.9500 .
C119 C120 1.3900 .
C119 H119 0.9500 .
C120 C121 1.3900 .
C120 H120 0.9500 .
C121 H121 0.9500 .
C122 C123 1.3900 .
C122 C127 1.3900 .
C122 H122 0.9500 .
C123 C124 1.3900 .
C123 H123 0.9500 .
C124 C125 1.3900 .
C124 H124 0.9500 .
C125 C126 1.3900 .
C125 H125 0.9500 .
C126 C127 1.3900 .
C126 H126 0.9500 .
C127 H127 0.9500 .
C128 C129 1.3900 .
C128 C133 1.3900 .
C128 H128 0.9500 .
C129 C130 1.3900 .
C129 H129 0.9500 .
C130 C131 1.3900 .
C130 H130 0.9500 .
C131 C132 1.3900 .
C131 H131 0.9500 .
C132 C133 1.3900 .
C132 H132 0.9500 .
C133 H133 0.9500 .
C134 C135 1.3900 .
C134 C139 1.3900 .
C134 H134 0.9500 .
C135 C136 1.3900 .
C135 H135 0.9500 .
C136 C137 1.3900 .
C136 H136 0.9500 .
C137 C138 1.3900 .
C137 H137 0.9500 .
C138 C139 1.3900 .
C138 H138 0.9500 .
C139 H139 0.9500 .
